data_1517085
loop_
_publ_author_name
'Nair, Vijay'
'Biju, A. T.'
'Abhilash, K. G.'
'Menon, Rajeev S.'
'Suresh, Eringathodi'

_publ_section_title
;
 Reaction of diaryl-1,2-diones with triphenylphosphine and diethyl
 azodicarboxylate leading to N,N-dicarboethoxy monohydrazones via a novel
 rearrangement.
;
_journal_issue 11
_journal_name_full 'Organic letters'
_journal_page_first 2121
_journal_page_last 2123
_journal_paper_doi 10.1021/ol050403+
_journal_volume 7
_journal_year 2005
_chemical_formula_sum 'C20 H20 N2 O5'
_chemical_formula_weight 368.38
_chemical_name_systematic
; 
 ? 
;
_space_group_IT_number 19
_symmetry_cell_setting orthorhombic
_symmetry_space_group_name_Hall 'P 2ac 2ab'
_symmetry_space_group_name_H-M 'P 21 21 21'
_atom_sites_solution_hydrogens geom
_atom_sites_solution_primary direct
_atom_sites_solution_secondary difmap
_audit_creation_method SHELXL-97
_cell_angle_alpha 90.00
_cell_angle_beta 90.00
_cell_angle_gamma 90.00
_cell_formula_units_Z 4
_cell_length_a 9.1575(14)
_cell_length_b 13.840(2)
_cell_length_c 14.879(2)
_cell_measurement_temperature 273(2)
_cell_volume 1885.8(5)
_computing_cell_refinement 'BRUKER SMART'
_computing_data_collection 'BRUKER SMART'
_computing_data_reduction 'BRUKER SAINT'
_computing_molecular_graphics 'ORTEP, PLATON'
_computing_publication_material 'SHELXL-97 (Sheldrick, 1997)'
_computing_structure_refinement 'SHELXL-97 (Sheldrick, 1997)'
_computing_structure_solution 'SHELXS-97 (Sheldrick, 1990)'
_diffrn_ambient_temperature 273(2)
_diffrn_measured_fraction_theta_full 0.956
_diffrn_measured_fraction_theta_max 0.956
_diffrn_measurement_device_type 'BRUKER SMART APEX CCD DIFFRACTOMETER'
_diffrn_measurement_method 'OMEGA-PHI SCAN'
_diffrn_radiation_monochromator graphite
_diffrn_radiation_source 'fine-focus sealed tube'
_diffrn_radiation_type MoK\a
_diffrn_radiation_wavelength 0.71073
_diffrn_reflns_av_R_equivalents 0.0281
_diffrn_reflns_av_sigmaI/netI 0.0267
_diffrn_reflns_limit_h_max 12
_diffrn_reflns_limit_h_min -12
_diffrn_reflns_limit_k_max 17
_diffrn_reflns_limit_k_min -18
_diffrn_reflns_limit_l_max 19
_diffrn_reflns_limit_l_min -8
_diffrn_reflns_number 11472
_diffrn_reflns_theta_full 28.29
_diffrn_reflns_theta_max 28.29
_diffrn_reflns_theta_min 2.01
_exptl_absorpt_coefficient_mu 0.094
_exptl_absorpt_correction_type SADABS
_exptl_crystal_colour colourless
_exptl_crystal_density_diffrn 1.297
_exptl_crystal_density_method 'not measured'
_exptl_crystal_description BLOCKS
_exptl_crystal_F_000 776
_exptl_crystal_size_max 0.40
_exptl_crystal_size_mid 0.35
_exptl_crystal_size_min 0.28
_refine_diff_density_max 0.211
_refine_diff_density_min -0.190
_refine_diff_density_rms 0.037
_refine_ls_abs_structure_details 'Flack H D (1983), Acta Cryst. A39, 876-881'
_refine_ls_abs_structure_Flack -0.4(10)
_refine_ls_extinction_coef 0.060(3)
_refine_ls_extinction_expression Fc^*^=kFc[1+0.001xFc^2^\l^3^/sin(2\q)]^-1/4^
_refine_ls_extinction_method SHELXL
_refine_ls_goodness_of_fit_ref 1.030
_refine_ls_hydrogen_treatment mixed
_refine_ls_matrix_type full
_refine_ls_number_parameters 247
_refine_ls_number_reflns 4369
_refine_ls_number_restraints 0
_refine_ls_restrained_S_all 1.030
_refine_ls_R_factor_all 0.0473
_refine_ls_R_factor_gt 0.0421
_refine_ls_shift/su_max 0.000
_refine_ls_shift/su_mean 0.000
_refine_ls_structure_factor_coef Fsqd
_refine_ls_weighting_details 'w=1/[\s^2^(Fo^2^)+(0.0628P)^2^+0.1813P] where P=(Fo^2^+2Fc^2^)/3'
_refine_ls_weighting_scheme calc
_refine_ls_wR_factor_gt 0.1099
_refine_ls_wR_factor_ref 0.1142
_reflns_number_gt 3911
_reflns_number_total 4369
_reflns_threshold_expression >2sigma(I)
_cod_data_source_file ol050403%2Bsi20050225_102646.cif
_cod_data_source_block vijay6m
_cod_depositor_comments
;
The following automatic conversions were performed:

'_symmetry_cell_setting' value 'Orthorhombic' changed to
'orthorhombic' according to
/usr/data/users/saulius/automatic-downloads/retrospective/ACS/lib/dictionaries/cif_core.dic
dictionary named 'cif_core.dic' version 2.4.2 from 2011-04-26.

Automatic conversion script
Id: cif_fix_values 2281 2013-09-26 08:29:07Z andrius 

The following automatic conversions were performed:

'_refine_ls_weighting_scheme' value 'calc
w=1/[\s^2^(Fo^2^)+(0.0628P)^2^+0.1813P] where P=(Fo^2^+2Fc^2^)/3' was
changed to 'calc'. New tag '_refine_ls_weighting_details' was
created. The value of the new tag was set to
'w=1/[\s^2^(Fo^2^)+(0.0628P)^2^+0.1813P] where P=(Fo^2^+2Fc^2^)/3'.

Automatic conversion script
Id: cif_fix_values 3143 2015-03-26 13:38:13Z robertas 
;
_cod_original_sg_symbol_H-M P212121
_cod_database_code 1517085

loop_
_symmetry_equiv_pos_as_xyz
'x, y, z'
'-x+1/2, -y, z+1/2'
'-x, y+1/2, -z+1/2'
'x+1/2, -y+1/2, -z'

loop_
_atom_site_label
_atom_site_type_symbol
_atom_site_fract_x
_atom_site_fract_y
_atom_site_fract_z
_atom_site_U_iso_or_equiv
_atom_site_adp_type
_atom_site_occupancy
_atom_site_calc_flag
_atom_site_refinement_flags
N1 N 0.17926(14) 1.03826(10) 0.22130(9) 0.0458(3) Uani 1 d .
C1 C 0.34310(15) 0.90657(11) 0.23382(9) 0.0393(3) Uani 1 d .
C8 C 0.07024(15) 0.88354(11) 0.26884(10) 0.0412(3) Uani 1 d .
O1 O -0.00357(13) 0.84659(10) 0.21092(9) 0.0606(3) Uani 1 d .
O2 O -0.12103(14) 1.14046(11) 0.33962(10) 0.0686(4) Uani 1 d .
O3 O 0.11979(13) 1.12826(9) 0.36400(8) 0.0558(3) Uani 1 d .
C7 C 0.19627(15) 0.94908(10) 0.24092(9) 0.0378(3) Uani 1 d .
C9 C 0.04565(15) 0.86767(11) 0.36646(10) 0.0414(3) Uani 1 d .
C15 C -0.00161(18) 1.11683(11) 0.31673(12) 0.0494(4) Uani 1 d .
C6 C 0.36168(17) 0.80726(12) 0.22777(12) 0.0485(4) Uani 1 d .
H6 H 0.2813 0.7663 0.2308 0.058 Uiso 1 calc R
O4 O -0.17130(15) 1.12343(11) 0.15906(11) 0.0741(4) Uani 1 d .
C2 C 0.46601(18) 0.96534(14) 0.23258(14) 0.0600(4) Uani 1 d .
H2 H 0.4557 1.0320 0.2372 0.072 Uiso 1 calc R
N2 N 0.03045(14) 1.06985(10) 0.23561(10) 0.0498(3) Uani 1 d .
C18 C -0.05607(19) 1.08392(13) 0.15877(13) 0.0544(4) Uani 1 d .
C5 C 0.5010(2) 0.76949(15) 0.21719(13) 0.0629(5) Uani 1 d .
H5 H 0.5130 0.7031 0.2110 0.075 Uiso 1 calc R
C4 C 0.6196(2) 0.82782(19) 0.21568(14) 0.0703(6) Uani 1 d .
H4 H 0.7122 0.8013 0.2086 0.084 Uiso 1 calc R
O5 O 0.01104(16) 1.04707(11) 0.08763(9) 0.0701(4) Uani 1 d .
C14 C 0.13691(17) 0.90949(12) 0.42986(11) 0.0491(4) Uani 1 d .
H14 H 0.2153 0.9474 0.4115 0.059 Uiso 1 calc R
C12 C -0.0046(3) 0.83915(17) 0.54758(14) 0.0755(6) Uani 1 d .
H12 H -0.0225 0.8298 0.6085 0.091 Uiso 1 calc R
C10 C -0.07050(19) 0.81065(14) 0.39480(14) 0.0573(4) Uani 1 d .
H10 H -0.1318 0.7818 0.3528 0.069 Uiso 1 calc R
C13 C 0.1109(2) 0.89469(16) 0.52095(13) 0.0660(5) Uani 1 d .
H13 H 0.1721 0.9225 0.5636 0.079 Uiso 1 calc R
C11 C -0.0943(2) 0.79716(16) 0.48507(16) 0.0725(6) Uani 1 d .
H11 H -0.1722 0.7591 0.5040 0.087 Uiso 1 calc R
C3 C 0.6036(2) 0.9251(2) 0.22448(17) 0.0766(6) Uani 1 d .
H3 H 0.6856 0.9647 0.2250 0.092 Uiso 1 calc R
C16 C 0.1026(3) 1.17355(17) 0.45150(14) 0.0698(5) Uani 1 d .
H16A H 0.0381 1.1353 0.4890 0.084 Uiso 1 calc R
H16B H 0.0608 1.2376 0.4449 0.084 Uiso 1 calc R
C17 C 0.2489(3) 1.1798(2) 0.49266(15) 0.0877(7) Uani 1 d .
H17A H 0.3154 1.2094 0.4510 0.132 Uiso 1 calc R
H17B H 0.2827 1.1161 0.5073 0.132 Uiso 1 calc R
H17C H 0.2437 1.2181 0.5464 0.132 Uiso 1 calc R
C19 C -0.0668(3) 1.0530(2) 0.00224(16) 0.0830(7) Uani 1 d .
H19A H -0.1264 1.1109 0.0013 0.100 Uiso 1 calc R
H19B H 0.0030 1.0572 -0.0466 0.100 Uiso 1 calc R
C20 C -0.1574(4) 0.9705(3) -0.0104(3) 0.1298(13) Uani 1 d .
H20A H -0.2299 0.9682 0.0361 0.195 Uiso 1 calc R
H20B H -0.0988 0.9130 -0.0080 0.195 Uiso 1 calc R
H20C H -0.2045 0.9745 -0.0679 0.195 Uiso 1 calc R

loop_
_atom_site_aniso_label
_atom_site_aniso_U_11
_atom_site_aniso_U_22
_atom_site_aniso_U_33
_atom_site_aniso_U_23
_atom_site_aniso_U_13
_atom_site_aniso_U_12
N1 0.0409(6) 0.0501(7) 0.0463(7) 0.0009(6) 0.0015(5) 0.0043(5)
C1 0.0347(6) 0.0501(8) 0.0330(6) 0.0010(6) 0.0001(5) -0.0014(6)
C8 0.0307(6) 0.0448(7) 0.0482(8) -0.0058(6) -0.0012(6) 0.0036(6)
O1 0.0467(6) 0.0762(8) 0.0589(7) -0.0139(6) -0.0084(6) -0.0129(6)
O2 0.0520(7) 0.0752(9) 0.0788(9) 0.0003(7) 0.0152(7) 0.0147(6)
O3 0.0534(7) 0.0607(7) 0.0534(7) -0.0092(6) 0.0034(5) 0.0076(6)
C7 0.0374(7) 0.0440(8) 0.0321(6) -0.0041(5) -0.0009(5) -0.0022(5)
C9 0.0341(7) 0.0410(7) 0.0489(8) 0.0019(6) 0.0042(6) 0.0048(6)
C15 0.0478(8) 0.0408(7) 0.0598(9) 0.0053(7) 0.0086(7) 0.0043(7)
C6 0.0435(8) 0.0501(9) 0.0518(9) 0.0044(7) 0.0007(7) 0.0034(6)
O4 0.0546(7) 0.0785(9) 0.0891(10) -0.0048(8) -0.0160(7) 0.0146(7)
C2 0.0441(9) 0.0592(10) 0.0767(12) -0.0018(9) 0.0023(8) -0.0090(7)
N2 0.0430(7) 0.0479(7) 0.0584(8) -0.0012(6) -0.0012(6) 0.0081(5)
C18 0.0483(8) 0.0475(8) 0.0674(11) 0.0012(8) -0.0072(8) 0.0006(7)
C5 0.0600(10) 0.0656(10) 0.0630(10) 0.0043(9) 0.0015(9) 0.0217(9)
C4 0.0426(9) 0.1040(17) 0.0642(12) 0.0022(11) 0.0029(9) 0.0204(10)
O5 0.0693(9) 0.0801(9) 0.0610(8) -0.0069(7) -0.0167(7) 0.0158(8)
C14 0.0449(8) 0.0548(9) 0.0475(8) 0.0016(7) 0.0007(7) -0.0013(7)
C12 0.0853(15) 0.0885(14) 0.0527(10) 0.0159(10) 0.0179(11) 0.0080(13)
C10 0.0455(9) 0.0572(10) 0.0693(11) 0.0013(9) 0.0044(8) -0.0049(8)
C13 0.0708(11) 0.0808(14) 0.0464(9) 0.0017(9) -0.0026(9) 0.0041(10)
C11 0.0664(12) 0.0702(13) 0.0807(14) 0.0162(11) 0.0266(11) -0.0057(10)
C3 0.0370(9) 0.1021(17) 0.0907(15) 0.0000(14) 0.0043(10) -0.0134(10)
C16 0.0825(13) 0.0722(12) 0.0548(10) -0.0118(9) 0.0116(10) 0.0062(10)
C17 0.0965(18) 0.1124(19) 0.0542(11) -0.0157(12) -0.0017(12) -0.0159(15)
C19 0.0820(15) 0.1023(18) 0.0646(12) -0.0027(12) -0.0200(11) 0.0061(13)
C20 0.141(3) 0.130(3) 0.119(3) -0.012(2) -0.044(2) -0.030(2)

loop_
_atom_type_symbol
_atom_type_description
_atom_type_scat_dispersion_real
_atom_type_scat_dispersion_imag
_atom_type_scat_source
C C 0.0033 0.0016 'International Tables Vol C Tables 4.2.6.8 and 6.1.1.4'
H H 0.0000 0.0000 'International Tables Vol C Tables 4.2.6.8 and 6.1.1.4'
N N 0.0061 0.0033 'International Tables Vol C Tables 4.2.6.8 and 6.1.1.4'
O O 0.0106 0.0060 'International Tables Vol C Tables 4.2.6.8 and 6.1.1.4'

loop_
_geom_angle_atom_site_label_1
_geom_angle_atom_site_label_2
_geom_angle_atom_site_label_3
_geom_angle
C7 N1 N2 111.90(13)
C6 C1 C2 118.67(14)
C6 C1 C7 120.84(13)
C2 C1 C7 120.48(14)
O1 C8 C9 123.33(14)
O1 C8 C7 118.72(14)
C9 C8 C7 117.95(12)
C15 O3 C16 115.84(14)
N1 C7 C1 118.77(13)
N1 C7 C8 122.97(13)
C1 C7 C8 118.23(12)
C14 C9 C10 119.46(16)
C14 C9 C8 120.78(14)
C10 C9 C8 119.76(15)
O2 C15 O3 125.85(16)
O2 C15 N2 124.46(17)
O3 C15 N2 109.67(13)
C5 C6 C1 119.54(16)
C3 C2 C1 120.23(18)
C15 N2 C18 121.22(13)
C15 N2 N1 117.65(13)
C18 N2 N1 116.96(14)
O4 C18 O5 126.26(18)
O4 C18 N2 124.17(18)
O5 C18 N2 109.57(14)
C4 C5 C6 121.00(18)
C5 C4 C3 120.13(18)
C18 O5 C19 116.56(17)
C9 C14 C13 119.88(16)
C13 C12 C11 120.39(19)
C11 C10 C9 119.69(19)
C12 C13 C14 119.8(2)
C12 C11 C10 120.74(19)
C4 C3 C2 120.36(19)
O3 C16 C17 107.37(17)
C20 C19 O5 110.8(3)

loop_
_geom_bond_atom_site_label_1
_geom_bond_atom_site_label_2
_geom_bond_distance
N1 C7 1.2779(19)
N1 N2 1.4469(17)
C1 C6 1.388(2)
C1 C2 1.389(2)
C1 C7 1.4715(19)
C8 O1 1.2088(18)
C8 C9 1.486(2)
C8 C7 1.526(2)
O2 C15 1.191(2)
O3 C15 1.325(2)
O3 C16 1.453(2)
C9 C14 1.387(2)
C9 C10 1.390(2)
C15 N2 1.402(2)
C6 C5 1.388(2)
O4 C18 1.188(2)
C2 C3 1.383(3)
N2 C18 1.405(2)
C18 O5 1.326(2)
C5 C4 1.353(3)
C4 C3 1.360(3)
O5 C19 1.459(3)
C14 C13 1.391(3)
C12 C13 1.367(3)
C12 C11 1.370(3)
C10 C11 1.373(3)
C16 C17 1.476(3)
C19 C20 1.424(4)
